data_1517812
loop_
_publ_author_name
'Liu, Dengfeng'
'Zhang, Xingmei'
'Zhu, Luqun'
'Wu, Jing'
'L\"u, Xingqiang'

_publ_section_title
;
 Alternating ring-opening copolymerization of styrene oxide and maleic
 anhydride using asymmetrical bis-Schiff-base metal(iii) catalysts
;
_journal_issue 1
_journal_name_full 'Catal. Sci. Technol.'
_journal_page_first 562
_journal_paper_doi 10.1039/C4CY01064G
_journal_volume 5
_journal_year 2015
_chemical_formula_sum 'C33 H30 Cl Co N4 O7'
_chemical_formula_weight 688.99
_chemical_name_systematic
; 
 ? 
;
_space_group_IT_number 2
_symmetry_cell_setting triclinic
_symmetry_space_group_name_Hall '-P 1'
_symmetry_space_group_name_H-M 'P -1'
_atom_sites_solution_hydrogens geom
_atom_sites_solution_primary direct
_atom_sites_solution_secondary difmap
_audit_creation_method SHELXL-97
_cell_angle_alpha 90.683(2)
_cell_angle_beta 110.550(2)
_cell_angle_gamma 96.916(2)
_cell_formula_units_Z 2
_cell_length_a 10.4178(12)
_cell_length_b 12.0725(14)
_cell_length_c 13.2955(16)
_cell_measurement_temperature 296(2)
_cell_measurement_theta_max 27.21
_cell_measurement_theta_min 2.11
_cell_volume 1551.7(3)
_computing_structure_refinement 'SHELXL-97 (Sheldrick, 1997)'
_computing_structure_solution 'SHELXS-97 (Sheldrick, 1990)'
_diffrn_ambient_temperature 296(2)
_diffrn_measured_fraction_theta_full 0.922
_diffrn_measured_fraction_theta_max 0.922
_diffrn_measurement_device_type 'CCD area detector'
_diffrn_measurement_method 'phi and omega scans'
_diffrn_radiation_monochromator graphite
_diffrn_radiation_source 'fine-focus sealed tube'
_diffrn_radiation_type MoK\a
_diffrn_radiation_wavelength 0.71073
_diffrn_reflns_av_R_equivalents 0.0222
_diffrn_reflns_av_sigmaI/netI 0.0543
_diffrn_reflns_limit_h_max 13
_diffrn_reflns_limit_h_min -6
_diffrn_reflns_limit_k_max 14
_diffrn_reflns_limit_k_min -14
_diffrn_reflns_limit_l_max 16
_diffrn_reflns_limit_l_min -17
_diffrn_reflns_number 8839
_diffrn_reflns_theta_full 27.21
_diffrn_reflns_theta_max 27.21
_diffrn_reflns_theta_min 2.11
_exptl_absorpt_coefficient_mu 0.695
_exptl_absorpt_correction_T_max 0.870
_exptl_absorpt_correction_T_min 0.784
_exptl_absorpt_correction_type multi-scan
_exptl_absorpt_process_details sadabs
_exptl_crystal_colour brown
_exptl_crystal_density_diffrn 1.475
_exptl_crystal_density_method 'not measured'
_exptl_crystal_description block
_exptl_crystal_F_000 712
_exptl_crystal_size_max 0.35
_exptl_crystal_size_mid 0.27
_exptl_crystal_size_min 0.20
_refine_diff_density_max 0.374
_refine_diff_density_min -0.486
_refine_diff_density_rms 0.076
_refine_ls_extinction_method none
_refine_ls_goodness_of_fit_ref 1.054
_refine_ls_hydrogen_treatment mixed
_refine_ls_matrix_type full
_refine_ls_number_parameters 417
_refine_ls_number_reflns 6387
_refine_ls_number_restraints 0
_refine_ls_restrained_S_all 1.054
_refine_ls_R_factor_all 0.0708
_refine_ls_R_factor_gt 0.0512
_refine_ls_shift/su_max 0.001
_refine_ls_shift/su_mean 0.000
_refine_ls_structure_factor_coef Fsqd
_refine_ls_weighting_details 'calc w=1/[\s^2^(Fo^2^)+(0.1000P)^2^+0.0000P] where P=(Fo^2^+2Fc^2^)/3'
_refine_ls_weighting_scheme calc
_refine_ls_wR_factor_gt 0.1486
_refine_ls_wR_factor_ref 0.1700
_reflns_number_gt 4737
_reflns_number_total 6387
_reflns_threshold_expression >2sigma(I)
_cod_data_source_file c4cy01064g2.cif
_cod_data_source_block ldf
_cod_depositor_comments
;
The following automatic conversions were performed:

'_symmetry_cell_setting' value 'Triclinic' changed to 'triclinic'
according to
/usr/data/users/saulius/crontab/automatic-downloads/rss-feeds/RSC/lib/dictionaries/cif_core.dic
dictionary named 'cif_core.dic' version 2.4.2 from 2011-04-26.

Automatic conversion script
Id: cif_fix_values 2827 2014-09-09 07:05:25Z andrius 

 Adding full bibliography for 1517812--1517813.cif.
;
_cod_original_sg_symbol_H-M P-1
_cod_database_code 1517812

loop_
_symmetry_equiv_pos_as_xyz
'x, y, z'
'-x, -y, -z'

loop_
_atom_site_label
_atom_site_type_symbol
_atom_site_fract_x
_atom_site_fract_y
_atom_site_fract_z
_atom_site_U_iso_or_equiv
_atom_site_adp_type
_atom_site_occupancy
_atom_site_symmetry_multiplicity
_atom_site_calc_flag
_atom_site_refinement_flags
Co1 Co 0.51018(4) 0.18034(3) 0.58253(3) 0.03322(16) Uani 1 1 d .
Cl1 Cl 1.01952(13) -0.34585(10) 0.85206(10) 0.0773(4) Uani 1 1 d .
O1 O 0.5681(2) 0.05035(17) 0.66450(16) 0.0368(5) Uani 1 1 d .
O2 O 0.6174(2) 0.14443(17) 0.49957(18) 0.0401(5) Uani 1 1 d .
O3 O 0.7865(3) 0.0746(2) 0.4172(2) 0.0520(6) Uani 1 1 d .
O4 O 0.6103(3) 0.4297(2) 0.7111(2) 0.0577(7) Uani 1 1 d .
O5 O 0.6718(2) 0.26234(18) 0.68114(18) 0.0415(5) Uani 1 1 d .
O6 O 0.3531(2) 0.08136(18) 0.48015(18) 0.0394(5) Uani 1 1 d .
O7 O 0.9114(4) 0.1494(4) 0.6834(4) 0.1188(14) Uani 1 1 d .
N1 N 0.6738(3) 0.0087(3) 0.8420(2) 0.0487(7) Uani 1 1 d .
N2 N 0.6811(3) 0.0425(3) 0.9469(2) 0.0563(8) Uani 1 1 d .
N3 N 0.3976(3) 0.2176(2) 0.6631(2) 0.0343(6) Uani 1 1 d .
N4 N 0.4464(3) 0.3027(2) 0.5020(2) 0.0360(6) Uani 1 1 d .
C1 C 0.9162(4) -0.2406(3) 0.8391(3) 0.0531(9) Uani 1 1 d .
C2 C 0.7738(4) -0.2673(4) 0.8025(3) 0.0588(10) Uani 1 1 d .
H2B H 0.7327 -0.3404 0.7801 0.071 Uiso 1 1 calc R
C3 C 0.6939(4) -0.1830(3) 0.8000(3) 0.0567(10) Uani 1 1 d .
H3A H 0.5981 -0.1996 0.7756 0.068 Uiso 1 1 calc R
C4 C 0.7551(4) -0.0749(3) 0.8332(3) 0.0463(8) Uani 1 1 d .
C5 C 0.8959(4) -0.0507(3) 0.8661(4) 0.0655(11) Uani 1 1 d .
H5A H 0.9362 0.0231 0.8853 0.079 Uiso 1 1 calc R
C6 C 0.9791(4) -0.1310(4) 0.8716(4) 0.0666(12) Uani 1 1 d .
H6B H 1.0748 -0.1133 0.8962 0.080 Uiso 1 1 calc R
C7 C 0.5932(4) 0.1149(3) 0.9325(3) 0.0466(8) Uani 1 1 d .
C8 C 0.5276(3) 0.1328(3) 0.8196(3) 0.0391(7) Uani 1 1 d .
C9 C 0.5858(3) 0.0638(3) 0.7654(3) 0.0379(7) Uani 1 1 d .
C10 C 0.5826(5) 0.1694(4) 1.0309(3) 0.0663(12) Uani 1 1 d .
H10A H 0.6408 0.1380 1.0940 0.100 Uiso 1 1 calc R
H10B H 0.4884 0.1568 1.0277 0.100 Uiso 1 1 calc R
H10C H 0.6116 0.2483 1.0339 0.100 Uiso 1 1 calc R
C11 C 0.4259(3) 0.2026(3) 0.7658(3) 0.0373(7) Uani 1 1 d .
C12 C 0.3586(3) 0.2605(3) 0.8295(2) 0.0390(7) Uani 1 1 d .
C13 C 0.2668(4) 0.2012(3) 0.8715(3) 0.0532(9) Uani 1 1 d .
H13A H 0.2499 0.1237 0.8627 0.064 Uiso 1 1 calc R
C14 C 0.2009(4) 0.2583(4) 0.9265(3) 0.0658(12) Uani 1 1 d .
H14A H 0.1346 0.2194 0.9495 0.079 Uiso 1 1 calc R
C15 C 0.2329(5) 0.3706(4) 0.9466(4) 0.0724(13) Uani 1 1 d .
H15A H 0.1903 0.4075 0.9855 0.087 Uiso 1 1 calc R
C16 C 0.3280(5) 0.4315(4) 0.9102(3) 0.0685(12) Uani 1 1 d .
H16A H 0.3500 0.5083 0.9254 0.082 Uiso 1 1 calc R
C17 C 0.3901(4) 0.3767(3) 0.8508(3) 0.0513(9) Uani 1 1 d .
H17A H 0.4528 0.4171 0.8251 0.062 Uiso 1 1 calc R
C18 C 0.2940(3) 0.2810(3) 0.5999(3) 0.0372(7) Uani 1 1 d .
C19 C 0.1672(3) 0.2897(3) 0.6113(3) 0.0450(8) Uani 1 1 d .
H19A H 0.1441 0.2537 0.6653 0.054 Uiso 1 1 calc R
C20 C 0.0759(4) 0.3535(3) 0.5401(3) 0.0499(9) Uani 1 1 d .
H20A H -0.0090 0.3593 0.5467 0.060 Uiso 1 1 calc R
C21 C 0.1091(4) 0.4077(3) 0.4603(3) 0.0517(9) Uani 1 1 d .
H21A H 0.0490 0.4527 0.4159 0.062 Uiso 1 1 calc R
C22 C 0.2331(4) 0.3951(3) 0.4459(3) 0.0452(8) Uani 1 1 d .
H22A H 0.2545 0.4294 0.3905 0.054 Uiso 1 1 calc R
C23 C 0.3233(3) 0.3316(2) 0.5146(2) 0.0356(7) Uani 1 1 d .
C24 C 0.5024(3) 0.3543(3) 0.4395(2) 0.0372(7) Uani 1 1 d .
H24A H 0.4692 0.4198 0.4118 0.045 Uiso 1 1 calc R
C25 C 0.6100(3) 0.3190(3) 0.4099(2) 0.0370(7) Uani 1 1 d .
C26 C 0.6582(4) 0.3858(3) 0.3407(3) 0.0450(8) Uani 1 1 d .
H26A H 0.6286 0.4553 0.3242 0.054 Uiso 1 1 calc R
C27 C 0.7478(4) 0.3494(3) 0.2979(3) 0.0531(9) Uani 1 1 d .
H27A H 0.7794 0.3942 0.2527 0.064 Uiso 1 1 calc R
C28 C 0.7923(4) 0.2455(3) 0.3213(3) 0.0511(9) Uani 1 1 d .
H28A H 0.8530 0.2212 0.2912 0.061 Uiso 1 1 calc R
C29 C 0.7476(3) 0.1780(3) 0.3888(3) 0.0414(7) Uani 1 1 d .
C30 C 0.6568(3) 0.2133(3) 0.4366(2) 0.0358(7) Uani 1 1 d .
C31 C 0.8735(5) 0.0324(4) 0.3697(4) 0.0712(13) Uani 1 1 d .
H31A H 0.8932 -0.0398 0.3958 0.107 Uiso 1 1 calc R
H31B H 0.9583 0.0824 0.3881 0.107 Uiso 1 1 calc R
H31C H 0.8282 0.0258 0.2930 0.107 Uiso 1 1 calc R
C32 C 0.8267(5) 0.3773(5) 0.8234(5) 0.113(2) Uani 1 1 d .
H32A H 0.8374 0.4497 0.8582 0.170 Uiso 1 1 calc R
H32B H 0.9004 0.3735 0.7963 0.170 Uiso 1 1 calc R
H32C H 0.8295 0.3209 0.8741 0.170 Uiso 1 1 calc R
C33 C 0.6903(4) 0.3581(3) 0.7316(3) 0.0495(9) Uani 1 1 d .
H6C H 0.3777 0.0590 0.4257 0.076(14) Uiso 1 1 d R
H6D H 0.2641 0.0702 0.4328 0.098(17) Uiso 1 1 d R
H7D H 0.8736 0.0751 0.6600 0.118 Uiso 1 1 d R
H7C H 0.8210 0.1625 0.6520 0.118 Uiso 1 1 d R

loop_
_atom_site_aniso_label
_atom_site_aniso_U_11
_atom_site_aniso_U_22
_atom_site_aniso_U_33
_atom_site_aniso_U_23
_atom_site_aniso_U_13
_atom_site_aniso_U_12
Co1 0.0391(3) 0.0314(2) 0.0323(3) 0.00447(17) 0.01453(18) 0.01064(17)
Cl1 0.0848(8) 0.0809(8) 0.0898(8) 0.0238(6) 0.0473(7) 0.0487(6)
O1 0.0482(13) 0.0355(11) 0.0304(11) 0.0036(9) 0.0160(10) 0.0135(9)
O2 0.0508(13) 0.0344(12) 0.0441(13) 0.0074(10) 0.0255(11) 0.0129(10)
O3 0.0661(16) 0.0422(13) 0.0667(17) 0.0109(12) 0.0424(14) 0.0202(12)
O4 0.0652(17) 0.0418(14) 0.0674(18) 0.0035(12) 0.0219(14) 0.0166(12)
O5 0.0414(13) 0.0364(12) 0.0447(13) 0.0012(10) 0.0116(10) 0.0086(9)
O6 0.0429(13) 0.0369(12) 0.0391(12) -0.0013(9) 0.0143(11) 0.0088(9)
O7 0.076(2) 0.151(4) 0.123(3) 0.024(3) 0.025(2) 0.025(2)
N1 0.0590(19) 0.0531(18) 0.0371(15) 0.0076(13) 0.0156(14) 0.0227(14)
N2 0.064(2) 0.070(2) 0.0352(16) 0.0066(15) 0.0143(14) 0.0221(17)
N3 0.0387(14) 0.0345(13) 0.0314(13) 0.0058(10) 0.0128(11) 0.0100(11)
N4 0.0405(15) 0.0343(14) 0.0344(14) 0.0028(11) 0.0131(12) 0.0101(11)
C1 0.067(3) 0.061(2) 0.046(2) 0.0159(17) 0.0299(19) 0.0290(19)
C2 0.065(3) 0.060(2) 0.051(2) -0.0048(18) 0.0169(19) 0.019(2)
C3 0.048(2) 0.062(2) 0.053(2) -0.0069(18) 0.0055(17) 0.0180(18)
C4 0.054(2) 0.051(2) 0.0352(18) 0.0101(15) 0.0132(15) 0.0203(16)
C5 0.058(3) 0.049(2) 0.093(3) 0.013(2) 0.029(2) 0.0094(18)
C6 0.051(2) 0.064(3) 0.094(3) 0.015(2) 0.034(2) 0.015(2)
C7 0.055(2) 0.048(2) 0.0398(19) 0.0028(15) 0.0173(16) 0.0156(16)
C8 0.0466(19) 0.0385(17) 0.0346(17) -0.0003(13) 0.0163(14) 0.0098(14)
C9 0.0408(18) 0.0366(17) 0.0357(17) 0.0072(13) 0.0124(14) 0.0060(13)
C10 0.077(3) 0.092(3) 0.0305(19) 0.002(2) 0.0140(19) 0.027(2)
C11 0.0432(18) 0.0347(16) 0.0350(17) 0.0024(13) 0.0158(14) 0.0034(13)
C12 0.0474(19) 0.0440(18) 0.0309(16) 0.0045(13) 0.0175(14) 0.0151(14)
C13 0.062(2) 0.058(2) 0.044(2) 0.0003(17) 0.0247(18) 0.0066(18)
C14 0.067(3) 0.089(3) 0.056(2) 0.001(2) 0.038(2) 0.013(2)
C15 0.089(3) 0.091(4) 0.058(3) 0.002(2) 0.042(2) 0.041(3)
C16 0.102(4) 0.051(2) 0.062(3) -0.002(2) 0.033(3) 0.033(2)
C17 0.066(2) 0.044(2) 0.046(2) 0.0053(16) 0.0206(18) 0.0135(17)
C18 0.0397(17) 0.0341(16) 0.0379(17) -0.0031(13) 0.0127(14) 0.0095(13)
C19 0.0414(18) 0.049(2) 0.046(2) -0.0014(15) 0.0163(15) 0.0109(15)
C20 0.0421(19) 0.058(2) 0.051(2) -0.0046(17) 0.0140(16) 0.0195(16)
C21 0.052(2) 0.056(2) 0.048(2) 0.0064(17) 0.0126(17) 0.0267(17)
C22 0.050(2) 0.048(2) 0.0374(18) 0.0063(15) 0.0119(15) 0.0190(16)
C23 0.0420(17) 0.0323(16) 0.0337(16) 0.0015(13) 0.0130(13) 0.0111(13)
C24 0.0451(18) 0.0309(15) 0.0360(17) 0.0078(13) 0.0134(14) 0.0091(13)
C25 0.0445(18) 0.0337(16) 0.0339(16) 0.0029(13) 0.0151(14) 0.0060(13)
C26 0.049(2) 0.0408(18) 0.049(2) 0.0109(15) 0.0209(16) 0.0097(15)
C27 0.065(2) 0.053(2) 0.052(2) 0.0166(17) 0.0336(19) 0.0096(18)
C28 0.057(2) 0.058(2) 0.048(2) 0.0103(17) 0.0297(18) 0.0112(18)
C29 0.0440(18) 0.0418(18) 0.0412(18) 0.0023(14) 0.0171(15) 0.0097(14)
C30 0.0417(17) 0.0352(16) 0.0299(16) 0.0006(12) 0.0127(13) 0.0035(13)
C31 0.092(3) 0.062(3) 0.086(3) 0.011(2) 0.059(3) 0.027(2)
C32 0.079(4) 0.078(4) 0.128(5) -0.033(3) -0.033(3) 0.018(3)
C33 0.053(2) 0.045(2) 0.045(2) 0.0047(16) 0.0125(17) -0.0005(16)

loop_
_atom_type_symbol
_atom_type_description
_atom_type_scat_dispersion_real
_atom_type_scat_dispersion_imag
_atom_type_scat_source
C C 0.0033 0.0016 'International Tables Vol C Tables 4.2.6.8 and 6.1.1.4'
H H 0.0000 0.0000 'International Tables Vol C Tables 4.2.6.8 and 6.1.1.4'
Cl Cl 0.1484 0.1585 'International Tables Vol C Tables 4.2.6.8 and 6.1.1.4'
Co Co 0.3494 0.9721 'International Tables Vol C Tables 4.2.6.8 and 6.1.1.4'
N N 0.0061 0.0033 'International Tables Vol C Tables 4.2.6.8 and 6.1.1.4'
O O 0.0106 0.0060 'International Tables Vol C Tables 4.2.6.8 and 6.1.1.4'

loop_
_geom_angle_atom_site_label_1
_geom_angle_atom_site_label_2
_geom_angle_atom_site_label_3
_geom_angle
N4 Co1 O5 95.71(10)
N4 Co1 O2 94.14(10)
O5 Co1 O2 88.10(10)
N4 Co1 N3 84.69(10)
O5 Co1 N3 93.00(10)
O2 Co1 N3 178.46(10)
N4 Co1 O1 177.52(10)
O5 Co1 O1 86.46(9)
O2 Co1 O1 87.12(9)
N3 Co1 O1 94.02(10)
N4 Co1 O6 89.19(10)
O5 Co1 O6 173.83(9)
O2 Co1 O6 87.81(10)
N3 Co1 O6 91.18(10)
O1 Co1 O6 88.72(9)
C9 O1 Co1 113.52(18)
C30 O2 Co1 124.6(2)
C29 O3 C31 117.3(3)
C33 O5 Co1 130.6(2)
C9 N1 C4 130.7(3)
C9 N1 N2 111.6(3)
C4 N1 N2 117.6(3)
C7 N2 N1 105.5(3)
C11 N3 C18 124.7(3)
C11 N3 Co1 124.7(2)
C18 N3 Co1 109.74(19)
C24 N4 C23 122.7(3)
C24 N4 Co1 125.4(2)
C23 N4 Co1 111.83(19)
C2 C1 C6 121.2(4)
C2 C1 Cl1 119.7(3)
C6 C1 Cl1 119.0(3)
C3 C2 C1 118.7(4)
C4 C3 C2 120.5(4)
C5 C4 C3 119.4(3)
C5 C4 N1 120.3(3)
C3 C4 N1 120.1(3)
C6 C5 C4 122.3(4)
C5 C6 C1 117.9(4)
N2 C7 C8 111.2(3)
N2 C7 C10 117.6(3)
C8 C7 C10 131.0(3)
C9 C8 C11 123.4(3)
C9 C8 C7 105.3(3)
C11 C8 C7 131.3(3)
O1 C9 N1 122.3(3)
O1 C9 C8 131.4(3)
N1 C9 C8 106.3(3)
N3 C11 C8 119.7(3)
N3 C11 C12 121.6(3)
C8 C11 C12 118.7(3)
C13 C12 C17 118.8(3)
C13 C12 C11 121.5(3)
C17 C12 C11 119.7(3)
C14 C13 C12 120.0(4)
C15 C14 C13 120.2(4)
C14 C15 C16 121.2(4)
C15 C16 C17 119.4(4)
C16 C17 C12 120.2(4)
C19 C18 C23 119.3(3)
C19 C18 N3 126.3(3)
C23 C18 N3 114.2(3)
C18 C19 C20 118.7(3)
C21 C20 C19 121.3(3)
C20 C21 C22 119.9(3)
C23 C22 C21 119.4(3)
C22 C23 C18 121.2(3)
C22 C23 N4 124.8(3)
C18 C23 N4 113.8(3)
N4 C24 C25 125.5(3)
C26 C25 C24 117.7(3)
C26 C25 C30 119.9(3)
C24 C25 C30 122.0(3)
C27 C26 C25 120.5(3)
C26 C27 C28 120.4(3)
C29 C28 C27 120.8(3)
O3 C29 C28 125.0(3)
O3 C29 C30 114.2(3)
C28 C29 C30 120.8(3)
O2 C30 C29 117.6(3)
O2 C30 C25 124.7(3)
C29 C30 C25 117.6(3)
O4 C33 O5 127.1(3)
O4 C33 C32 121.0(4)
O5 C33 C32 111.9(4)

loop_
_geom_bond_atom_site_label_1
_geom_bond_atom_site_label_2
_geom_bond_distance
Co1 N4 1.883(3)
Co1 O5 1.885(2)
Co1 O2 1.904(2)
Co1 N3 1.930(3)
Co1 O1 1.955(2)
Co1 O6 1.971(2)
Cl1 C1 1.735(4)
O1 C9 1.294(4)
O2 C30 1.317(4)
O3 C29 1.375(4)
O3 C31 1.409(4)
O4 C33 1.239(4)
O5 C33 1.289(4)
N1 C9 1.353(4)
N1 C4 1.422(4)
N1 N2 1.422(4)
N2 C7 1.309(4)
N3 C11 1.311(4)
N3 C18 1.427(4)
N4 C24 1.297(4)
N4 C23 1.432(4)
C1 C2 1.384(6)
C1 C6 1.395(6)
C2 C3 1.383(5)
C3 C4 1.376(5)
C4 C5 1.368(5)
C5 C6 1.362(5)
C7 C8 1.445(5)
C7 C10 1.502(5)
C8 C9 1.412(4)
C8 C11 1.430(4)
C11 C12 1.489(4)
C12 C13 1.399(5)
C12 C17 1.403(5)
C13 C14 1.391(5)
C14 C15 1.357(6)
C15 C16 1.388(7)
C16 C17 1.388(5)
C18 C19 1.397(4)
C18 C23 1.402(4)
C19 C20 1.400(5)
C20 C21 1.376(6)
C21 C22 1.395(5)
C22 C23 1.376(4)
C24 C25 1.418(4)
C25 C26 1.413(5)
C25 C30 1.425(4)
C26 C27 1.361(5)
C27 C28 1.391(5)
C28 C29 1.380(5)
C29 C30 1.413(4)
C32 C33 1.503(6)
